data_7116417
loop_
_publ_author_name
'Iyyanar Karthikeyan'
'Dhanarajan Arunprasath'
'Govindasamy Sekar'

_publ_section_title
;
 An efficient synthesis of pyrido[1,2-a]indoles through aza-Nazarov type
 cyclization
;
_journal_name_full Chem.Commun.
_journal_page_first 1701
_journal_paper_doi 10.1039/C4cc08783F
_journal_volume 51
_journal_year 2015
_chemical_formula_sum 'C26 H17 N'
_chemical_formula_weight 343.40
_chemical_name_systematic
; 
 ? 
;
_space_group_crystal_system monoclinic
_space_group_IT_number 14
_space_group_name_Hall '-P 2ybc'
_space_group_name_H-M_alt 'P 1 21/c 1'
_symmetry_space_group_name_Hall '-P 2ybc'
_symmetry_space_group_name_H-M 'P 1 21/c 1'
_atom_sites_solution_hydrogens geom
_audit_creation_method SHELXL-2013
_audit_update_record
;
2014-03-31 deposited with the CCDC.
2014-11-27 downloaded from the CCDC.
;
_cell_angle_alpha 90
_cell_angle_beta 103.3639(17)
_cell_angle_gamma 90
_cell_formula_units_Z 4
_cell_length_a 13.6965(4)
_cell_length_b 7.3314(2)
_cell_length_c 18.6691(6)
_cell_measurement_reflns_used 5901
_cell_measurement_temperature 296(2)
_cell_measurement_theta_max 28.22
_cell_measurement_theta_min 2.24
_cell_volume 1823.89(9)
_computing_cell_refinement 'Bruker SAINT'
_computing_data_collection 'Bruker APEX2'
_computing_data_reduction 'Bruker SAINT'
_computing_molecular_graphics 'Bruker SHELXTL'
_computing_publication_material 'Bruker SHELXTL'
_computing_structure_refinement 'SHELXL-2013 (Sheldrick, 2013)'
_computing_structure_solution 'SHELXS-97 (Sheldrick 2008)'
_diffrn_ambient_temperature 296(2)
_diffrn_measured_fraction_theta_full 0.976
_diffrn_measured_fraction_theta_max 1.000
_diffrn_measurement_device_type 'Bruker APEX-II CCD'
_diffrn_measurement_method '\f and \w scans'
_diffrn_radiation_type MoK\a
_diffrn_radiation_wavelength 0.71073
_diffrn_reflns_av_R_equivalents 0.0198
_diffrn_reflns_av_unetI/netI 0.0161
_diffrn_reflns_Laue_measured_fraction_full 0.976
_diffrn_reflns_Laue_measured_fraction_max 1.000
_diffrn_reflns_limit_h_max 16
_diffrn_reflns_limit_h_min -16
_diffrn_reflns_limit_k_max 8
_diffrn_reflns_limit_k_min -8
_diffrn_reflns_limit_l_max 22
_diffrn_reflns_limit_l_min -21
_diffrn_reflns_number 14274
_diffrn_reflns_point_group_measured_fraction_full 0.976
_diffrn_reflns_point_group_measured_fraction_max 1.000
_diffrn_reflns_theta_full 25.242
_diffrn_reflns_theta_max 25.000
_diffrn_reflns_theta_min 1.528
_exptl_absorpt_coefficient_mu 0.072
_exptl_absorpt_correction_T_max 0.989
_exptl_absorpt_correction_T_min 0.975
_exptl_absorpt_correction_type multi-scan
_exptl_absorpt_process_details 'SADABS (Bruker,2004)'
_exptl_crystal_colour yellow
_exptl_crystal_density_diffrn 1.251
_exptl_crystal_description Rectangular
_exptl_crystal_F_000 720
_exptl_crystal_size_max 0.350
_exptl_crystal_size_mid 0.200
_exptl_crystal_size_min 0.150
_refine_diff_density_max 0.124
_refine_diff_density_min -0.149
_refine_diff_density_rms 0.031
_refine_ls_extinction_method none
_refine_ls_goodness_of_fit_ref 1.048
_refine_ls_hydrogen_treatment constr
_refine_ls_matrix_type full
_refine_ls_number_parameters 244
_refine_ls_number_reflns 3217
_refine_ls_number_restraints 0
_refine_ls_restrained_S_all 1.048
_refine_ls_R_factor_all 0.0545
_refine_ls_R_factor_gt 0.0402
_refine_ls_shift/su_max 0.000
_refine_ls_shift/su_mean 0.000
_refine_ls_structure_factor_coef Fsqd
_refine_ls_weighting_details 'w=1/[\s^2^(Fo^2^)+(0.0534P)^2^+0.3551P] where P=(Fo^2^+2Fc^2^)/3'
_refine_ls_weighting_scheme calc
_refine_ls_wR_factor_gt 0.1026
_refine_ls_wR_factor_ref 0.1163
_reflns_Friedel_coverage 0.000
_reflns_number_gt 2533
_reflns_number_total 3217
_reflns_threshold_expression 'I > 2\s(I)'
_cod_data_source_file c4cc08783f2.cif
_cod_data_source_block added_by_encifer
_cod_database_code 7116417
_shelx_space_group_comment
; 
The symmetry employed for this shelxl refinement is uniquely defined 
by the following loop, which should always be used as a source of 
symmetry information in preference to the above space-group names. 
They are only intended as comments. 
;
_shelx_estimated_absorpt_t_min 0.975
_shelx_estimated_absorpt_t_max 0.989
_shelxl_version_number 2013-4

loop_
_space_group_symop_operation_xyz
'x, y, z'
'-x, y+1/2, -z+1/2'
'-x, -y, -z'
'x, -y-1/2, z-1/2'

loop_
_atom_site_label
_atom_site_type_symbol
_atom_site_fract_x
_atom_site_fract_y
_atom_site_fract_z
_atom_site_U_iso_or_equiv
_atom_site_adp_type
_atom_site_occupancy
_atom_site_site_symmetry_order
_atom_site_calc_flag
_atom_site_refinement_flags_posn
_atom_site_refinement_flags_adp
C1 C 0.29898(17) 0.2977(3) 0.46504(11) 0.0862(6) Uani 1 1 d . .
H1 H 0.2966 0.3817 0.5019 0.103 Uiso 1 1 calc R U
C2 C 0.35860(17) 0.1494(3) 0.48110(10) 0.0859(6) Uani 1 1 d . .
H2 H 0.3964 0.1324 0.5288 0.103 Uiso 1 1 calc R U
C3 C 0.36393(14) 0.0225(3) 0.42708(10) 0.0735(5) Uani 1 1 d . .
H3 H 0.4043 -0.0802 0.4389 0.088 Uiso 1 1 calc R U
C4 C 0.31000(11) 0.0482(2) 0.35651(9) 0.0580(4) Uani 1 1 d . .
H4 H 0.3147 -0.0371 0.3206 0.070 Uiso 1 1 calc R U
C5 C 0.24789(11) 0.2005(2) 0.33742(8) 0.0532(4) Uani 1 1 d . .
C6 C 0.18670(10) 0.23197(19) 0.26450(8) 0.0496(4) Uani 1 1 d . .
C7 C 0.17634(10) 0.14002(19) 0.19639(8) 0.0469(3) Uani 1 1 d . .
C8 C 0.09902(10) 0.2260(2) 0.14660(9) 0.0515(4) Uani 1 1 d . .
C9 C 0.05295(12) 0.1971(2) 0.07146(10) 0.0635(4) Uani 1 1 d . .
H9 H 0.0773 0.1074 0.0449 0.076 Uiso 1 1 calc R U
C10 C -0.02702(13) 0.3008(3) 0.03817(11) 0.0777(6) Uani 1 1 d . .
H10 H -0.0577 0.2810 -0.0111 0.093 Uiso 1 1 calc R U
C11 C -0.06367(14) 0.4381(3) 0.07785(14) 0.0860(7) Uani 1 1 d . .
H11 H -0.1195 0.5061 0.0549 0.103 Uiso 1 1 calc R U
C12 C -0.01934(13) 0.4715(3) 0.14766(13) 0.0769(6) Uani 1 1 d . .
H12 H -0.0434 0.5639 0.1731 0.092 Uiso 1 1 calc R U
C13 C 0.11765(12) 0.3752(2) 0.25480(10) 0.0604(4) Uani 1 1 d . .
C14 C 0.11035(16) 0.4997(3) 0.31006(13) 0.0833(6) Uani 1 1 d . .
H14 H 0.0644 0.5952 0.3010 0.100 Uiso 1 1 calc R U
C15 C 0.17223(18) 0.4765(3) 0.37700(13) 0.0922(7) Uani 1 1 d . .
H15 H 0.1704 0.5610 0.4138 0.111 Uiso 1 1 calc R U
C16 C 0.24032(14) 0.3273(3) 0.39332(10) 0.0700(5) Uani 1 1 d . .
C17 C 0.23652(10) -0.00996(18) 0.17528(8) 0.0469(3) Uani 1 1 d . .
C18 C 0.33721(10) 0.02383(18) 0.16941(7) 0.0434(3) Uani 1 1 d . .
C19 C 0.38527(10) 0.1935(2) 0.18722(8) 0.0497(4) Uani 1 1 d . .
H19 H 0.3506 0.2883 0.2033 0.060 Uiso 1 1 calc R U
C20 C 0.48146(12) 0.2210(3) 0.18126(9) 0.0659(5) Uani 1 1 d . .
H20 H 0.5118 0.3337 0.1938 0.079 Uiso 1 1 calc R U
C21 C 0.53460(14) 0.0828(3) 0.15663(11) 0.0807(6) Uani 1 1 d . .
H21 H 0.6002 0.1030 0.1527 0.097 Uiso 1 1 calc R U
C22 C 0.49107(14) -0.0813(3) 0.13833(10) 0.0790(6) Uani 1 1 d . .
H22 H 0.5272 -0.1724 0.1213 0.095 Uiso 1 1 calc R U
C23 C 0.39155(12) -0.1181(2) 0.14442(8) 0.0575(4) Uani 1 1 d . .
C24 C 0.34522(17) -0.2887(2) 0.12766(11) 0.0799(6) Uani 1 1 d . .
H24 H 0.3805 -0.3825 0.1114 0.096 Uiso 1 1 calc R U
C25 C 0.25065(17) -0.3194(2) 0.13457(12) 0.0849(6) Uani 1 1 d . .
H25 H 0.2218 -0.4339 0.1237 0.102 Uiso 1 1 calc R U
C26 C 0.19562(13) -0.1787(2) 0.15811(10) 0.0677(5) Uani 1 1 d . .
H26 H 0.1302 -0.2011 0.1621 0.081 Uiso 1 1 calc R U
N1 N 0.06231(9) 0.36948(17) 0.18258(8) 0.0595(4) Uani 1 1 d . .

loop_
_atom_site_aniso_label
_atom_site_aniso_U_11
_atom_site_aniso_U_22
_atom_site_aniso_U_33
_atom_site_aniso_U_23
_atom_site_aniso_U_13
_atom_site_aniso_U_12
C1 0.1047(16) 0.1006(16) 0.0625(12) -0.0191(11) 0.0384(11) -0.0208(14)
C2 0.0922(15) 0.1130(18) 0.0527(11) 0.0036(11) 0.0170(10) -0.0224(13)
C3 0.0674(11) 0.0875(13) 0.0634(11) 0.0106(10) 0.0109(9) -0.0036(10)
C4 0.0518(9) 0.0677(10) 0.0570(9) -0.0001(8) 0.0176(7) -0.0040(8)
C5 0.0480(8) 0.0613(9) 0.0562(9) -0.0017(7) 0.0238(7) -0.0066(7)
C6 0.0426(8) 0.0484(8) 0.0646(10) 0.0004(7) 0.0261(7) 0.0015(6)
C7 0.0381(7) 0.0460(8) 0.0588(9) 0.0026(6) 0.0155(6) -0.0001(6)
C8 0.0375(7) 0.0504(8) 0.0689(10) 0.0131(7) 0.0169(7) -0.0010(6)
C9 0.0518(9) 0.0635(10) 0.0751(11) 0.0144(8) 0.0142(8) -0.0041(8)
C10 0.0575(10) 0.0853(13) 0.0846(13) 0.0335(11) 0.0047(9) -0.0033(10)
C11 0.0535(11) 0.0848(14) 0.1186(18) 0.0469(13) 0.0175(12) 0.0150(10)
C12 0.0543(10) 0.0665(11) 0.1184(17) 0.0318(11) 0.0372(11) 0.0196(9)
C13 0.0543(9) 0.0559(9) 0.0813(12) 0.0037(8) 0.0368(9) 0.0086(7)
C14 0.0894(14) 0.0710(12) 0.1049(17) -0.0042(11) 0.0540(13) 0.0261(10)
C15 0.1108(17) 0.0868(15) 0.0950(16) -0.0233(12) 0.0563(14) 0.0120(13)
C16 0.0736(11) 0.0756(12) 0.0712(12) -0.0092(9) 0.0379(10) -0.0063(9)
C17 0.0455(8) 0.0433(8) 0.0503(8) 0.0005(6) 0.0076(6) 0.0034(6)
C18 0.0452(8) 0.0482(8) 0.0365(7) 0.0013(6) 0.0085(6) 0.0088(6)
C19 0.0465(8) 0.0549(9) 0.0500(8) -0.0002(6) 0.0162(6) 0.0016(7)
C20 0.0495(9) 0.0801(12) 0.0712(11) 0.0064(9) 0.0203(8) -0.0043(8)
C21 0.0528(10) 0.1015(16) 0.0961(14) 0.0197(12) 0.0340(10) 0.0137(11)
C22 0.0733(12) 0.0912(14) 0.0824(13) 0.0093(11) 0.0385(10) 0.0379(11)
C23 0.0648(10) 0.0573(9) 0.0512(9) 0.0016(7) 0.0151(7) 0.0220(8)
C24 0.0954(15) 0.0571(11) 0.0863(14) -0.0140(9) 0.0194(11) 0.0256(10)
C25 0.0957(15) 0.0437(9) 0.1056(16) -0.0159(9) 0.0034(12) 0.0028(9)
C26 0.0607(10) 0.0505(9) 0.0878(13) -0.0055(8) 0.0091(9) -0.0048(8)
N1 0.0458(7) 0.0553(8) 0.0840(10) 0.0138(7) 0.0284(7) 0.0106(6)

loop_
_atom_type_symbol
_atom_type_description
_atom_type_scat_dispersion_real
_atom_type_scat_dispersion_imag
_atom_type_scat_source
C C 0.0033 0.0016 'International Tables Vol C Tables 4.2.6.8 and 6.1.1.4'
H H 0.0000 0.0000 'International Tables Vol C Tables 4.2.6.8 and 6.1.1.4'
N N 0.0061 0.0033 'International Tables Vol C Tables 4.2.6.8 and 6.1.1.4'

loop_
_geom_angle_atom_site_label_1
_geom_angle_atom_site_label_2
_geom_angle_atom_site_label_3
_geom_angle
C2 C1 C16 121.13(18)
C2 C1 H1 119.4
C16 C1 H1 119.4
C1 C2 C3 120.62(19)
C1 C2 H2 119.7
C3 C2 H2 119.7
C4 C3 C2 120.10(19)
C4 C3 H3 120.0
C2 C3 H3 120.0
C3 C4 C5 121.11(16)
C3 C4 H4 119.4
C5 C4 H4 119.4
C4 C5 C16 118.61(16)
C4 C5 C6 123.67(14)
C16 C5 C6 117.64(15)
C13 C6 C7 108.47(14)
C13 C6 C5 118.10(14)
C7 C6 C5 133.35(13)
C8 C7 C6 106.70(13)
C8 C7 C17 122.97(14)
C6 C7 C17 130.20(13)
C7 C8 N1 108.81(14)
C7 C8 C9 133.79(15)
N1 C8 C9 117.40(14)
C10 C9 C8 119.79(18)
C10 C9 H9 120.1
C8 C9 H9 120.1
C9 C10 C11 120.4(2)
C9 C10 H10 119.8
C11 C10 H10 119.8
C12 C11 C10 120.68(18)
C12 C11 H11 119.7
C10 C11 H11 119.7
C11 C12 N1 120.11(19)
C11 C12 H12 119.9
N1 C12 H12 119.9
N1 C13 C6 107.78(13)
N1 C13 C14 128.38(16)
C6 C13 C14 123.84(18)
C15 C14 C13 117.67(18)
C15 C14 H14 121.2
C13 C14 H14 121.2
C14 C15 C16 122.36(18)
C14 C15 H15 118.8
C16 C15 H15 118.8
C1 C16 C5 118.38(18)
C1 C16 C15 121.50(18)
C5 C16 C15 120.09(18)
C26 C17 C18 119.31(13)
C26 C17 C7 120.78(13)
C18 C17 C7 119.84(12)
C19 C18 C23 118.18(13)
C19 C18 C17 122.71(12)
C23 C18 C17 119.10(13)
C20 C19 C18 121.25(14)
C20 C19 H19 119.4
C18 C19 H19 119.4
C19 C20 C21 120.68(17)
C19 C20 H20 119.7
C21 C20 H20 119.7
C22 C21 C20 119.98(16)
C22 C21 H21 120.0
C20 C21 H21 120.0
C21 C22 C23 121.67(16)
C21 C22 H22 119.2
C23 C22 H22 119.2
C24 C23 C22 122.96(16)
C24 C23 C18 118.81(15)
C22 C23 C18 118.23(16)
C25 C24 C23 121.40(16)
C25 C24 H24 119.3
C23 C24 H24 119.3
C24 C25 C26 120.20(17)
C24 C25 H25 119.9
C26 C25 H25 119.9
C17 C26 C25 121.16(17)
C17 C26 H26 119.4
C25 C26 H26 119.4
C12 N1 C13 130.20(16)
C12 N1 C8 121.48(16)
C13 N1 C8 108.20(12)

loop_
_geom_bond_atom_site_label_1
_geom_bond_atom_site_label_2
_geom_bond_distance
C1 C2 1.351(3)
C1 C16 1.410(3)
C1 H1 0.9300
C2 C3 1.386(3)
C2 H2 0.9300
C3 C4 1.366(2)
C3 H3 0.9300
C4 C5 1.399(2)
C4 H4 0.9300
C5 C16 1.419(2)
C5 C6 1.443(2)
C6 C13 1.396(2)
C6 C7 1.417(2)
C7 C8 1.388(2)
C7 C17 1.4811(19)
C8 N1 1.402(2)
C8 C9 1.415(2)
C9 C10 1.360(2)
C9 H9 0.9300
C10 C11 1.409(3)
C10 H10 0.9300
C11 C12 1.327(3)
C11 H11 0.9300
C12 N1 1.378(2)
C12 H12 0.9300
C13 N1 1.386(2)
C13 C14 1.399(2)
C14 C15 1.349(3)
C14 H14 0.9300
C15 C16 1.424(3)
C15 H15 0.9300
C17 C26 1.366(2)
C17 C18 1.4300(19)
C18 C19 1.410(2)
C18 C23 1.4194(19)
C19 C20 1.363(2)
C19 H19 0.9300
C20 C21 1.387(3)
C20 H20 0.9300
C21 C22 1.351(3)
C21 H21 0.9300
C22 C23 1.420(2)
C22 H22 0.9300
C23 C24 1.405(3)
C24 C25 1.350(3)
C24 H24 0.9300
C25 C26 1.407(3)
C25 H25 0.9300
C26 H26 0.9300

loop_
_geom_torsion_atom_site_label_1
_geom_torsion_atom_site_label_2
_geom_torsion_atom_site_label_3
_geom_torsion_atom_site_label_4
_geom_torsion
C16 C1 C2 C3 0.3(3)
C1 C2 C3 C4 1.2(3)
C2 C3 C4 C5 -0.7(3)
C3 C4 C5 C16 -1.2(2)
C3 C4 C5 C6 -177.90(14)
C4 C5 C6 C13 171.24(14)
C16 C5 C6 C13 -5.5(2)
C4 C5 C6 C7 -5.1(2)
C16 C5 C6 C7 178.15(15)
C13 C6 C7 C8 -1.57(16)
C5 C6 C7 C8 175.01(14)
C13 C6 C7 C17 174.30(14)
C5 C6 C7 C17 -9.1(3)
C6 C7 C8 N1 0.45(15)
C17 C7 C8 N1 -175.79(12)
C6 C7 C8 C9 -179.08(15)
C17 C7 C8 C9 4.7(2)
C7 C8 C9 C10 176.21(15)
N1 C8 C9 C10 -3.3(2)
C8 C9 C10 C11 0.6(2)
C9 C10 C11 C12 1.7(3)
C10 C11 C12 N1 -1.1(3)
C7 C6 C13 N1 2.09(16)
C5 C6 C13 N1 -175.09(12)
C7 C6 C13 C14 -176.99(15)
C5 C6 C13 C14 5.8(2)
N1 C13 C14 C15 179.42(17)
C6 C13 C14 C15 -1.7(3)
C13 C14 C15 C16 -2.7(3)
C2 C1 C16 C5 -2.2(3)
C2 C1 C16 C15 175.71(19)
C4 C5 C16 C1 2.5(2)
C6 C5 C16 C1 179.47(14)
C4 C5 C16 C15 -175.36(16)
C6 C5 C16 C15 1.6(2)
C14 C15 C16 C1 -175.17(19)
C14 C15 C16 C5 2.7(3)
C8 C7 C17 C26 -71.2(2)
C6 C7 C17 C26 113.52(18)
C8 C7 C17 C18 105.88(16)
C6 C7 C17 C18 -69.40(19)
C26 C17 C18 C19 -178.98(14)
C7 C17 C18 C19 3.9(2)
C26 C17 C18 C23 1.3(2)
C7 C17 C18 C23 -175.87(13)
C23 C18 C19 C20 -0.5(2)
C17 C18 C19 C20 179.77(14)
C18 C19 C20 C21 0.7(2)
C19 C20 C21 C22 -0.1(3)
C20 C21 C22 C23 -0.8(3)
C21 C22 C23 C24 -178.28(18)
C21 C22 C23 C18 1.0(3)
C19 C18 C23 C24 178.94(14)
C17 C18 C23 C24 -1.3(2)
C19 C18 C23 C22 -0.4(2)
C17 C18 C23 C22 179.42(14)
C22 C23 C24 C25 179.53(18)
C18 C23 C24 C25 0.3(3)
C23 C24 C25 C26 0.8(3)
C18 C17 C26 C25 -0.2(3)
C7 C17 C26 C25 176.88(16)
C24 C25 C26 C17 -0.8(3)
C11 C12 N1 C13 -177.43(16)
C11 C12 N1 C8 -1.7(2)
C6 C13 N1 C12 174.36(15)
C14 C13 N1 C12 -6.6(3)
C6 C13 N1 C8 -1.80(16)
C14 C13 N1 C8 177.22(16)
C7 C8 N1 C12 -175.73(13)
C9 C8 N1 C12 3.9(2)
C7 C8 N1 C13 0.83(15)
C9 C8 N1 C13 -179.55(13)
